data_7135262
loop_
_publ_author_name
'Kar, Malobika'
'Sharma, Nagendra K.'

_publ_section_title
;
 Ag(I)-Mediated Mono-selective C(sp2)&#x2500;H Chalcogenation of
 \a-Aminotropones and Their Peptides at Room Temperature
;
_journal_name_full 'Chemical Communications'
_journal_paper_doi 10.1039/D5CC05556C
_journal_year 2025
_chemical_formula_moiety 'C23 H19 Br2 N O Se2'
_chemical_formula_sum 'C23 H19 Br2 N O Se2'
_chemical_formula_weight 643.13
_space_group_crystal_system monoclinic
_space_group_IT_number 14
_space_group_name_Hall '-P 2yn'
_space_group_name_H-M_alt 'P 1 21/n 1'
_atom_sites_solution_hydrogens geom
_atom_sites_solution_primary dual
_audit_creation_date 2025-09-09
_audit_creation_method
;
Olex2 1.5
(compiled 2025.07.13 svn.rb7424aed for OlexSys, GUI svn.r7314)
;
_audit_update_record
;
2025-09-24 deposited with the CCDC.	2025-12-01 downloaded from the CCDC.
;
_cell_angle_alpha 90
_cell_angle_beta 90.366(6)
_cell_angle_gamma 90
_cell_formula_units_Z 4
_cell_length_a 8.4802(6)
_cell_length_b 8.4836(6)
_cell_length_c 30.641(2)
_cell_measurement_reflns_used 4969
_cell_measurement_temperature 100.00(10)
_cell_measurement_theta_max 29.0330
_cell_measurement_theta_min 3.9170
_cell_volume 2204.3(3)
_computing_cell_refinement 'CrysAlisPro 1.171.42.89a (Rigaku OD, 2023)'
_computing_data_collection 'CrysAlisPro 1.171.42.89a (Rigaku OD, 2023)'
_computing_data_reduction 'CrysAlisPro 1.171.42.89a (Rigaku OD, 2023)'
_computing_molecular_graphics 'Olex2 1.5 (Dolomanov et al., 2009)'
_computing_publication_material 'Olex2 1.5 (Dolomanov et al., 2009)'
_computing_structure_refinement 'SHELXL 2019/3 (Sheldrick, 2015)'
_computing_structure_solution 'SHELXT 2018/2 (Sheldrick, 2018)'
_diffrn_ambient_environment N~2~
_diffrn_ambient_temperature 100.00(10)
_diffrn_detector 'Hybrid Pixel Array Detector'
_diffrn_detector_area_resol_mean 5.8140
_diffrn_detector_type 'Pilatus 200K'
_diffrn_measured_fraction_theta_full 0.950
_diffrn_measured_fraction_theta_max 0.719
_diffrn_measurement_details
;
List of Runs (angles in degrees, time in seconds):

  # Type    Start    End  Width  t~exp~   \w     \q     \k     \f   Frames
#--------------------------------------------------------------------------
  1  \w    -46.00  10.00   0.50    5.30    --    1.16 -62.00  96.00  112
  2  \w      8.00  66.00   0.50    5.30    --    1.16  38.00-150.00  116
  3  \w    -25.00   1.00   0.50    5.30    --   -2.33  77.00   0.00   52
;
_diffrn_measurement_device 'four-circle diffractometer'
_diffrn_measurement_device_type 'SuperNova, Dual, Cu at home/near, Pilatus 200K'
_diffrn_measurement_method '\w scans'
_diffrn_orient_matrix_type 'CrysAlisPro convention (1999,Acta A55,543-557)'
_diffrn_orient_matrix_UB_11 -0.0244817000
_diffrn_orient_matrix_UB_12 -0.0541360000
_diffrn_orient_matrix_UB_13 0.0162396000
_diffrn_orient_matrix_UB_21 0.0675270000
_diffrn_orient_matrix_UB_22 -0.0470333000
_diffrn_orient_matrix_UB_23 -0.0040215000
_diffrn_orient_matrix_UB_31 0.0427278000
_diffrn_orient_matrix_UB_32 0.0431646000
_diffrn_orient_matrix_UB_33 0.0159949000
_diffrn_radiation_monochromator mirror
_diffrn_radiation_probe x-ray
_diffrn_radiation_type 'Mo K\a'
_diffrn_radiation_wavelength 0.71073
_diffrn_reflns_av_R_equivalents 0.0376
_diffrn_reflns_av_unetI/netI 0.0582
_diffrn_reflns_Laue_measured_fraction_full 0.950
_diffrn_reflns_Laue_measured_fraction_max 0.719
_diffrn_reflns_limit_h_max 9
_diffrn_reflns_limit_h_min -10
_diffrn_reflns_limit_k_max 11
_diffrn_reflns_limit_k_min -9
_diffrn_reflns_limit_l_max 31
_diffrn_reflns_limit_l_min -36
_diffrn_reflns_number 8272
_diffrn_reflns_point_group_measured_fraction_full 0.950
_diffrn_reflns_point_group_measured_fraction_max 0.719
_diffrn_reflns_theta_full 25.242
_diffrn_reflns_theta_max 29.444
_diffrn_reflns_theta_min 3.584
_diffrn_source 'micro-focus sealed X-ray tube'
_diffrn_source_type 'SuperNova (Mo) X-ray Source'
_exptl_absorpt_coefficient_mu 6.995
_exptl_absorpt_correction_T_max 1.00000
_exptl_absorpt_correction_T_min 0.48247
_exptl_absorpt_correction_type multi-scan
_exptl_absorpt_process_details
;
CrysAlisPro 1.171.42.89a (Rigaku Oxford Diffraction, 2023)
Empirical absorption correction using spherical harmonics,
implemented in SCALE3 ABSPACK scaling algorithm.
;
_exptl_crystal_colour 'dull yellowish yellow'
_exptl_crystal_colour_lustre dull
_exptl_crystal_colour_modifier yellowish
_exptl_crystal_colour_primary yellow
_exptl_crystal_density_diffrn 1.938
_exptl_crystal_description block
_exptl_crystal_F_000 1240
_exptl_crystal_size_max 0.01
_exptl_crystal_size_mid 0.01
_exptl_crystal_size_min 0.001
_refine_diff_density_max 1.060
_refine_diff_density_min -0.628
_refine_diff_density_rms 0.135
_refine_ls_extinction_method none
_refine_ls_goodness_of_fit_ref 1.029
_refine_ls_hydrogen_treatment constr
_refine_ls_matrix_type full
_refine_ls_number_parameters 262
_refine_ls_number_reflns 4401
_refine_ls_number_restraints 0
_refine_ls_restrained_S_all 1.029
_refine_ls_R_factor_all 0.0542
_refine_ls_R_factor_gt 0.0393
_refine_ls_shift/su_max 0.001
_refine_ls_shift/su_mean 0.000
_refine_ls_structure_factor_coef Fsqd
_refine_ls_weighting_details 'w=1/[\s^2^(Fo^2^)+(0.0444P)^2^+0.4816P] where P=(Fo^2^+2Fc^2^)/3'
_refine_ls_weighting_scheme calc
_refine_ls_wR_factor_gt 0.0868
_refine_ls_wR_factor_ref 0.0922
_reflns_Friedel_coverage 0.000
_reflns_number_gt 3610
_reflns_number_total 4401
_reflns_threshold_expression 'I > 2\s(I)'
_cod_data_source_file d5cc05556c2.cif
_cod_data_source_block nks-mk-232-a_auto
_cod_database_code 7135262
_shelx_shelxl_version_number 2019/3
_chemical_oxdiff_formula 'C H N O Se Br'
_chemical_oxdiff_usercomment 'yellow block '
_shelx_space_group_comment
;
The symmetry employed for this shelxl refinement is uniquely defined
by the following loop, which should always be used as a source of
symmetry information in preference to the above space-group names.
They are only intended as comments.
;
_shelx_estimated_absorpt_t_max 0.993
_shelx_estimated_absorpt_t_min 0.933
_olex2_refinement_description
;
1. Fixed Uiso
 At 1.2 times of:
  All C(H) groups, All C(H,H) groups
2.a Secondary CH2 refined with riding coordinates:
 C00M(H00A,H00C), C00N(H00H,H00J), C00S(H00M,H00N), C00T(H00Q,H00S)
2.b Aromatic/amide H refined with riding coordinates:
 C00B(H00B), C00D(H00D), C00E(H00E), C00F(H00F), C00G(H00G), C00I(H00I),
 C00K(H00K), C00L(H00L), C00O(H00O), C00P(H00P), C00R(H00R)
;
_olex2_submission_special_instructions 'No special instructions were received'
_oxdiff_exptl_absorpt_empirical_details
;
Empirical correction (ABSPACK) includes:
- Absorption correction using spherical harmonics
- Frame scaling
;
_oxdiff_exptl_absorpt_empirical_full_max 1.637
_oxdiff_exptl_absorpt_empirical_full_min 0.741

loop_
_space_group_symop_operation_xyz
'x, y, z'
'-x+1/2, y+1/2, -z+1/2'
'-x, -y, -z'
'x-1/2, -y-1/2, z-1/2'

loop_
_atom_site_label
_atom_site_type_symbol
_atom_site_fract_x
_atom_site_fract_y
_atom_site_fract_z
_atom_site_U_iso_or_equiv
_atom_site_adp_type
_atom_site_occupancy
_atom_site_site_symmetry_order
_atom_site_calc_flag
_atom_site_refinement_flags_posn
_atom_site_refinement_flags_adp
_atom_site_refinement_flags_occupancy
_atom_site_disorder_assembly
_atom_site_disorder_group
Se01 Se 0.73515(4) 0.53949(5) 0.33075(2) 0.01197(11) Uani 1 1 d . . . . .
Se02 Se 0.34791(5) 0.10154(5) 0.24082(2) 0.01440(12) Uani 1 1 d . . . . .
Br03 Br 0.39780(5) -0.03088(6) 0.45185(2) 0.02600(13) Uani 1 1 d . . . . .
Br04 Br 0.17713(5) 0.44969(6) 0.47638(2) 0.02481(13) Uani 1 1 d . . . . .
O005 O 0.3832(3) 0.2590(4) 0.16622(8) 0.0141(6) Uani 1 1 d . . . . .
N1 N 0.5721(4) 0.4807(4) 0.12923(10) 0.0119(7) Uani 1 1 d . . . . .
C007 C 0.3679(5) 0.0668(5) 0.30263(11) 0.0111(8) Uani 1 1 d . . . . .
C008 C 0.4685(4) 0.3381(5) 0.19108(11) 0.0103(8) Uani 1 1 d . . . . .
C009 C 0.4715(4) 0.2916(5) 0.23680(11) 0.0088(8) Uani 1 1 d . . . . .
C00A C 0.6292(4) 0.4959(5) 0.27641(12) 0.0098(8) Uani 1 1 d . . . . .
C00B C 0.5460(4) 0.3540(5) 0.27270(12) 0.0102(8) Uani 1 1 d . . . . .
H00B H 0.540438 0.292479 0.298554 0.012 Uiso 1 1 calc R U . . .
C00C C 0.5667(5) 0.5058(5) 0.37163(12) 0.0112(8) Uani 1 1 d . . . . .
C00D C 0.2969(5) 0.5312(5) 0.39324(12) 0.0145(8) Uani 1 1 d . . . . .
H00D H 0.190879 0.560184 0.387004 0.017 Uiso 1 1 calc R U . . .
C00E C 0.4728(5) -0.0455(5) 0.31831(13) 0.0159(9) Uani 1 1 d . . . . .
H00E H 0.537342 -0.102725 0.298647 0.019 Uiso 1 1 calc R U . . .
C00F C 0.4133(5) 0.5478(5) 0.36173(12) 0.0119(8) Uani 1 1 d . . . . .
H00F H 0.387383 0.587748 0.333625 0.014 Uiso 1 1 calc R U . . .
C00G C 0.2745(5) 0.1528(5) 0.33141(12) 0.0148(8) Uani 1 1 d . . . . .
H00G H 0.204227 0.230751 0.320467 0.018 Uiso 1 1 calc R U . . .
C00H C 0.3380(5) 0.4719(5) 0.43367(12) 0.0154(9) Uani 1 1 d . . . . .
C00I C 0.6529(4) 0.6047(5) 0.24346(12) 0.0114(8) Uani 1 1 d . . . . .
H00I H 0.694482 0.703285 0.252653 0.014 Uiso 1 1 calc R U . . .
C00J C 0.3877(5) 0.0102(5) 0.39075(12) 0.0158(9) Uani 1 1 d . . . . .
C00K C 0.4902(5) 0.4294(5) 0.44408(13) 0.0155(9) Uani 1 1 d . . . . .
H00K H 0.515724 0.389611 0.472231 0.019 Uiso 1 1 calc R U . . .
C00L C 0.2838(5) 0.1249(5) 0.37581(13) 0.0162(9) Uani 1 1 d . . . . .
H00L H 0.220553 0.182820 0.395633 0.019 Uiso 1 1 calc R U . . .
C00M C 0.6317(5) 0.4078(6) 0.05696(13) 0.0206(9) Uani 1 1 d . . . . .
H00A H 0.743003 0.373084 0.058722 0.025 Uiso 1 1 calc R U . . .
H00C H 0.583906 0.366797 0.029675 0.025 Uiso 1 1 calc R U . . .
C00N C 0.5390(5) 0.3530(5) 0.09699(11) 0.0136(8) Uani 1 1 d . . . . .
H00H H 0.424798 0.345257 0.090410 0.016 Uiso 1 1 calc R U . . .
H00J H 0.577504 0.249777 0.107682 0.016 Uiso 1 1 calc R U . . .
C00O C 0.4830(5) -0.0742(5) 0.36310(13) 0.0165(9) Uani 1 1 d . . . . .
H00O H 0.554468 -0.150603 0.374292 0.020 Uiso 1 1 calc R U . . .
C00P C 0.6060(5) 0.4462(5) 0.41237(13) 0.0145(8) Uani 1 1 d . . . . .
H00P H 0.711758 0.416765 0.418677 0.017 Uiso 1 1 calc R U . . .
C00Q C 0.5626(4) 0.4693(5) 0.17305(12) 0.0111(8) Uani 1 1 d . . . . .
C00R C 0.6248(4) 0.5908(5) 0.19883(12) 0.0119(8) Uani 1 1 d . . . . .
H00R H 0.653408 0.681855 0.182661 0.014 Uiso 1 1 calc R U . . .
C00S C 0.6401(5) 0.6204(5) 0.10793(12) 0.0149(9) Uani 1 1 d . . . . .
H00M H 0.752970 0.632503 0.115684 0.018 Uiso 1 1 calc R U . . .
H00N H 0.582896 0.717268 0.116376 0.018 Uiso 1 1 calc R U . . .
C00T C 0.6195(6) 0.5864(6) 0.05913(13) 0.0226(10) Uani 1 1 d . . . . .
H00Q H 0.515514 0.623320 0.048371 0.027 Uiso 1 1 calc R U . . .
H00S H 0.703613 0.637281 0.041859 0.027 Uiso 1 1 calc R U . . .

loop_
_atom_site_aniso_label
_atom_site_aniso_U_11
_atom_site_aniso_U_22
_atom_site_aniso_U_33
_atom_site_aniso_U_23
_atom_site_aniso_U_13
_atom_site_aniso_U_12
Se01 0.0110(2) 0.0182(2) 0.0067(2) -0.00240(15) -0.00064(13) -0.00412(15)
Se02 0.0204(2) 0.0159(2) 0.0069(2) 0.00064(15) -0.00260(14) -0.00912(17)
Br03 0.0307(3) 0.0396(3) 0.0077(2) 0.00439(18) -0.00351(16) -0.0068(2)
Br04 0.0232(2) 0.0364(3) 0.0150(2) 0.00382(18) 0.01020(16) 0.00070(19)
O005 0.0149(14) 0.0186(16) 0.0088(13) -0.0017(11) -0.0015(10) -0.0049(12)
N1 0.0159(17) 0.0154(19) 0.0044(16) 0.0020(13) 0.0005(11) -0.0019(14)
C007 0.017(2) 0.012(2) 0.0039(18) 0.0011(14) -0.0016(14) -0.0108(16)
C008 0.0089(18) 0.016(2) 0.0065(18) -0.0037(15) 0.0000(13) 0.0005(15)
C009 0.0076(18) 0.009(2) 0.0096(18) -0.0003(14) 0.0011(13) 0.0008(14)
C00A 0.0094(18) 0.019(2) 0.0009(17) -0.0012(15) -0.0008(12) 0.0008(15)
C00B 0.0102(19) 0.012(2) 0.0081(18) 0.0024(15) 0.0011(13) 0.0005(15)
C00C 0.016(2) 0.009(2) 0.0082(19) -0.0013(15) 0.0034(14) -0.0020(16)
C00D 0.014(2) 0.017(2) 0.012(2) -0.0013(16) -0.0004(14) 0.0004(17)
C00E 0.021(2) 0.017(2) 0.010(2) -0.0029(16) 0.0009(15) -0.0042(17)
C00F 0.015(2) 0.011(2) 0.0096(19) -0.0006(15) 0.0002(14) 0.0023(15)
C00G 0.016(2) 0.014(2) 0.014(2) 0.0003(16) -0.0019(15) -0.0036(16)
C00H 0.017(2) 0.020(2) 0.009(2) -0.0011(16) 0.0082(15) 0.0020(17)
C00I 0.0115(19) 0.011(2) 0.012(2) -0.0030(15) 0.0027(14) -0.0034(16)
C00J 0.022(2) 0.020(2) 0.0060(19) 0.0027(16) -0.0031(14) -0.0112(18)
C00K 0.018(2) 0.019(2) 0.0094(19) 0.0007(15) -0.0004(14) 0.0027(17)
C00L 0.017(2) 0.018(2) 0.014(2) -0.0006(17) 0.0039(15) -0.0055(17)
C00M 0.026(2) 0.028(3) 0.007(2) -0.0022(17) 0.0041(16) 0.002(2)
C00N 0.019(2) 0.017(2) 0.0042(18) -0.0025(15) -0.0041(14) 0.0015(16)
C00O 0.021(2) 0.014(2) 0.015(2) 0.0029(16) -0.0027(15) -0.0031(17)
C00P 0.013(2) 0.018(2) 0.013(2) -0.0009(16) -0.0022(14) 0.0023(16)
C00Q 0.0088(19) 0.016(2) 0.0091(19) 0.0018(15) 0.0001(13) 0.0040(16)
C00R 0.016(2) 0.013(2) 0.0072(19) 0.0032(15) -0.0012(14) -0.0006(16)
C00S 0.018(2) 0.018(2) 0.0087(19) 0.0027(16) 0.0012(14) -0.0014(17)
C00T 0.031(3) 0.028(3) 0.009(2) 0.0042(18) 0.0030(16) -0.004(2)

loop_
_atom_type_symbol
_atom_type_description
_atom_type_scat_dispersion_real
_atom_type_scat_dispersion_imag
_atom_type_scat_source
C C 0.0033 0.0016 'International Tables Vol C Tables 4.2.6.8 and 6.1.1.4'
H H 0.0000 0.0000 'International Tables Vol C Tables 4.2.6.8 and 6.1.1.4'
Br Br -0.2901 2.4595 'International Tables Vol C Tables 4.2.6.8 and 6.1.1.4'
N N 0.0061 0.0033 'International Tables Vol C Tables 4.2.6.8 and 6.1.1.4'
O O 0.0106 0.0060 'International Tables Vol C Tables 4.2.6.8 and 6.1.1.4'
Se Se -0.0929 2.2259 'International Tables Vol C Tables 4.2.6.8 and 6.1.1.4'

loop_
_geom_angle_atom_site_label_1
_geom_angle_atom_site_label_2
_geom_angle_atom_site_label_3
_geom_angle
_geom_angle_site_symmetry_1
_geom_angle_site_symmetry_3
_geom_angle_publ_flag
C00A Se01 C00C 100.97(16) . . ?
C007 Se02 C009 98.44(15) . . ?
C00Q N1 C00N 126.5(3) . . ?
C00Q N1 C00S 121.7(3) . . ?
C00S N1 C00N 111.3(3) . . ?
C00E C007 Se02 119.9(3) . . ?
C00E C007 C00G 120.4(3) . . ?
C00G C007 Se02 119.7(3) . . ?
O005 C008 C009 116.8(3) . . ?
O005 C008 C00Q 119.4(3) . . ?
C009 C008 C00Q 123.9(3) . . ?
C008 C009 Se02 106.4(3) . . ?
C00B C009 Se02 121.3(3) . . ?
C00B C009 C008 132.3(4) . . ?
C00B C00A Se01 117.9(3) . . ?
C00I C00A Se01 115.8(3) . . ?
C00I C00A C00B 126.1(4) . . ?
C009 C00B C00A 128.8(3) . . ?
C009 C00B H00B 115.6 . . ?
C00A C00B H00B 115.6 . . ?
C00F C00C Se01 121.3(3) . . ?
C00F C00C C00P 120.8(3) . . ?
C00P C00C Se01 117.7(3) . . ?
C00F C00D H00D 120.6 . . ?
C00H C00D H00D 120.6 . . ?
C00H C00D C00F 118.9(4) . . ?
C007 C00E H00E 120.1 . . ?
C007 C00E C00O 119.7(4) . . ?
C00O C00E H00E 120.1 . . ?
C00C C00F C00D 119.5(4) . . ?
C00C C00F H00F 120.2 . . ?
C00D C00F H00F 120.2 . . ?
C007 C00G H00G 119.9 . . ?
C00L C00G C007 120.2(4) . . ?
C00L C00G H00G 119.9 . . ?
C00D C00H Br04 118.3(3) . . ?
C00K C00H Br04 119.3(3) . . ?
C00K C00H C00D 122.4(3) . . ?
C00A C00I H00I 115.2 . . ?
C00A C00I C00R 129.5(4) . . ?
C00R C00I H00I 115.2 . . ?
C00L C00J Br03 118.5(3) . . ?
C00O C00J Br03 119.1(3) . . ?
C00O C00J C00L 122.4(4) . . ?
C00H C00K H00K 120.8 . . ?
C00H C00K C00P 118.4(4) . . ?
C00P C00K H00K 120.8 . . ?
C00G C00L C00J 118.5(4) . . ?
C00G C00L H00L 120.8 . . ?
C00J C00L H00L 120.8 . . ?
H00A C00M H00C 109.0 . . ?
C00N C00M H00A 111.1 . . ?
C00N C00M H00C 111.1 . . ?
C00T C00M H00A 111.1 . . ?
C00T C00M H00C 111.1 . . ?
C00T C00M C00N 103.4(3) . . ?
N1 C00N C00M 102.4(3) . . ?
N1 C00N H00H 111.3 . . ?
N1 C00N H00J 111.3 . . ?
C00M C00N H00H 111.3 . . ?
C00M C00N H00J 111.3 . . ?
H00H C00N H00J 109.2 . . ?
C00E C00O H00O 120.6 . . ?
C00J C00O C00E 118.8(4) . . ?
C00J C00O H00O 120.6 . . ?
C00C C00P C00K 120.0(4) . . ?
C00C C00P H00P 120.0 . . ?
C00K C00P H00P 120.0 . . ?
N1 C00Q C008 117.5(3) . . ?
N1 C00Q C00R 119.0(4) . . ?
C00R C00Q C008 123.1(3) . . ?
C00I C00R C00Q 132.7(4) . . ?
C00I C00R H00R 113.6 . . ?
C00Q C00R H00R 113.6 . . ?
N1 C00S H00M 111.0 . . ?
N1 C00S H00N 111.0 . . ?
N1 C00S C00T 103.8(3) . . ?
H00M C00S H00N 109.0 . . ?
C00T C00S H00M 111.0 . . ?
C00T C00S H00N 111.0 . . ?
C00M C00T C00S 102.9(3) . . ?
C00M C00T H00Q 111.2 . . ?
C00M C00T H00S 111.2 . . ?
C00S C00T H00Q 111.2 . . ?
C00S C00T H00S 111.2 . . ?
H00Q C00T H00S 109.1 . . ?

loop_
_geom_bond_atom_site_label_1
_geom_bond_atom_site_label_2
_geom_bond_distance
_geom_bond_site_symmetry_2
_geom_bond_publ_flag
Se01 C00A 1.923(4) . ?
Se01 C00C 1.927(4) . ?
Se02 C007 1.923(4) . ?
Se02 C009 1.928(4) . ?
Br03 C00J 1.906(4) . ?
Br04 C00H 1.906(4) . ?
O005 C008 1.244(5) . ?
N1 C00N 1.491(5) . ?
N1 C00Q 1.349(5) . ?
N1 C00S 1.472(5) . ?
C007 C00E 1.387(6) . ?
C007 C00G 1.395(5) . ?
C008 C009 1.455(5) . ?
C008 C00Q 1.479(5) . ?
C009 C00B 1.371(5) . ?
C00A C00B 1.400(6) . ?
C00A C00I 1.383(6) . ?
C00B H00B 0.9500 . ?
C00C C00F 1.381(6) . ?
C00C C00P 1.385(6) . ?
C00D H00D 0.9500 . ?
C00D C00F 1.393(5) . ?
C00D C00H 1.380(6) . ?
C00E H00E 0.9500 . ?
C00E C00O 1.396(6) . ?
C00F H00F 0.9500 . ?
C00G H00G 0.9500 . ?
C00G C00L 1.383(6) . ?
C00H C00K 1.376(6) . ?
C00I H00I 0.9500 . ?
C00I C00R 1.392(5) . ?
C00J C00L 1.388(6) . ?
C00J C00O 1.376(6) . ?
C00K H00K 0.9500 . ?
C00K C00P 1.393(5) . ?
C00L H00L 0.9500 . ?
C00M H00A 0.9900 . ?
C00M H00C 0.9900 . ?
C00M C00N 1.533(5) . ?
C00M C00T 1.520(7) . ?
C00N H00H 0.9900 . ?
C00N H00J 0.9900 . ?
C00O H00O 0.9500 . ?
C00P H00P 0.9500 . ?
C00Q C00R 1.400(6) . ?
C00R H00R 0.9500 . ?
C00S H00M 0.9900 . ?
C00S H00N 0.9900 . ?
C00S C00T 1.532(6) . ?
C00T H00Q 0.9900 . ?
C00T H00S 0.9900 . ?

loop_
_geom_torsion_atom_site_label_1
_geom_torsion_atom_site_label_2
_geom_torsion_atom_site_label_3
_geom_torsion_atom_site_label_4
_geom_torsion
_geom_torsion_site_symmetry_1
_geom_torsion_site_symmetry_2
_geom_torsion_site_symmetry_3
_geom_torsion_site_symmetry_4
_geom_torsion_publ_flag
Se01 C00A C00B C009 -174.8(3) . . . . ?
Se01 C00A C00I C00R 163.7(3) . . . . ?
Se01 C00C C00F C00D -175.7(3) . . . . ?
Se01 C00C C00P C00K 175.8(3) . . . . ?
Se02 C007 C00E C00O -177.8(3) . . . . ?
Se02 C007 C00G C00L 177.7(3) . . . . ?
Se02 C009 C00B C00A -174.5(3) . . . . ?
Br03 C00J C00L C00G -178.9(3) . . . . ?
Br03 C00J C00O C00E 178.8(3) . . . . ?
Br04 C00H C00K C00P 179.8(3) . . . . ?
O005 C008 C009 Se02 5.1(4) . . . . ?
O005 C008 C009 C00B -177.4(4) . . . . ?
O005 C008 C00Q N1 -10.9(5) . . . . ?
O005 C008 C00Q C00R 161.1(4) . . . . ?
N1 C00Q C00R C00I -169.7(4) . . . . ?
N1 C00S C00T C00M -31.3(4) . . . . ?
C007 C00E C00O C00J 0.1(6) . . . . ?
C007 C00G C00L C00J 0.1(6) . . . . ?
C008 C009 C00B C00A 8.3(7) . . . . ?
C008 C00Q C00R C00I 18.4(7) . . . . ?
C009 C008 C00Q N1 167.6(3) . . . . ?
C009 C008 C00Q C00R -20.4(6) . . . . ?
C00A C00I C00R C00Q 1.5(7) . . . . ?
C00B C00A C00I C00R -11.4(7) . . . . ?
C00D C00H C00K C00P -0.5(7) . . . . ?
C00E C007 C00G C00L -1.1(6) . . . . ?
C00F C00C C00P C00K -0.6(6) . . . . ?
C00F C00D C00H Br04 -179.9(3) . . . . ?
C00F C00D C00H C00K 0.4(7) . . . . ?
C00G C007 C00E C00O 1.0(6) . . . . ?
C00H C00D C00F C00C -0.4(6) . . . . ?
C00H C00K C00P C00C 0.6(6) . . . . ?
C00I C00A C00B C009 0.1(7) . . . . ?
C00L C00J C00O C00E -1.2(6) . . . . ?
C00N N1 C00Q C008 -19.1(6) . . . . ?
C00N N1 C00Q C00R 168.5(3) . . . . ?
C00N N1 C00S C00T 10.4(4) . . . . ?
C00N C00M C00T C00S 40.7(4) . . . . ?
C00O C00J C00L C00G 1.1(6) . . . . ?
C00P C00C C00F C00D 0.5(6) . . . . ?
C00Q N1 C00N C00M -157.3(4) . . . . ?
C00Q N1 C00S C00T -177.3(4) . . . . ?
C00Q C008 C009 Se02 -173.4(3) . . . . ?
C00Q C008 C009 C00B 4.1(7) . . . . ?
C00S N1 C00N C00M 14.5(4) . . . . ?
C00S N1 C00Q C008 169.8(3) . . . . ?
C00S N1 C00Q C00R -2.5(6) . . . . ?
C00T C00M C00N N1 -33.8(4) . . . . ?
